data_8100354
loop_
_publ_author_name
'Kamen\'i\<cek, Ji\<r\'i'
'Pastorek, Richard'
'Cvek, Boris'
'Taraba, Jan'

_publ_section_title
;
Crystal structure of bis(dipentyldithiocarbamato)nickel(II), 
Ni(C~11~H~22~NS~2~)~2~
;
_journal_issue 2
_journal_name_full 'Zeitschrift f\"ur Kristallographie - New Crystal Structures'
_journal_page_first 205
_journal_page_last 206
_journal_volume 218
_journal_year 2003
_chemical_formula_moiety Ni(dpdtc)2
_chemical_formula_structural 'Ni(C11 H22 N S2)2'
_chemical_formula_sum 'C22 H44 N2 Ni S4'
_chemical_formula_weight 523.54
_space_group_IT_number 14
_symmetry_cell_setting monoclinic
_symmetry_space_group_name_Hall '-P 2yn'
_symmetry_space_group_name_H-M 'P 1 21/n 1'
_cell_angle_alpha 90.00
_cell_angle_beta 114.79(3)
_cell_angle_gamma 90.00
_cell_formula_units_Z 2
_cell_length_a 10.402(2)
_cell_length_b 13.261(3)
_cell_length_c 10.701(2)
_cell_measurement_temperature 120(2)
_cell_volume 1340.1(5)
_diffrn_ambient_temperature 120(2)
_exptl_crystal_density_diffrn 1.297
_cod_original_sg_symbol_H-M 'P 21/n'
_cod_original_formula_sum 'C22 H44 N2 Ni1 S4'
_cod_database_code 8100354

loop_
_symmetry_equiv_pos_as_xyz
'x, y, z'
'-x+1/2, y+1/2, -z+1/2'
'-x, -y, -z'
'x-1/2, -y-1/2, z-1/2'

loop_
_atom_site_label
_atom_site_type_symbol
_atom_site_fract_x
_atom_site_fract_y
_atom_site_fract_z
_atom_site_U_iso_or_equiv
_atom_site_adp_type
_atom_site_occupancy
_atom_site_calc_flag
_atom_site_refinement_flags
_atom_site_disorder_assembly
_atom_site_disorder_group
Ni1 Ni 0.5000 0.0000 0.0000 0.0440(2) Uani 1 d S . .
S1 S 0.48692(9) 0.09220(6) 0.16405(9) 0.0557(3) Uani 1 d . . .
S2 S 0.70451(10) 0.07592(6) 0.07825(8) 0.0493(2) Uani 1 d . . .
N1 N 0.7343(3) 0.18762(17) 0.2979(3) 0.0463(7) Uani 1 d . . .
C1 C 0.6544(3) 0.1286(2) 0.1962(3) 0.0460(8) Uani 1 d . . .
C10 C 0.6883(3) 0.2242(3) 0.4006(4) 0.0597(11) Uani 1 d . . .
H10B H 0.6094 0.1738 0.4050 0.050 Uiso 1 d R . .
H10A H 0.7829 0.2365 0.4811 0.050 Uiso 1 d R . .
C11 C 0.6396(8) 0.3263(5) 0.4172(9) 0.0478(17) Uani 0.50 d P . .
H11C H 0.6703 0.3770 0.3287 0.050 Uiso 0.50 d PR . .
H11B H 0.7167 0.3650 0.3861 0.050 Uiso 0.50 d PR . .
C11A C 0.6067(6) 0.3240(4) 0.3317(7) 0.0252(11) Uani 0.50 d P . .
H11A H 0.5175 0.3065 0.2384 0.050 Uiso 0.50 d PR . .
H11D H 0.6243 0.3668 0.2799 0.050 Uiso 0.50 d PR . .
C12 C 0.5596(7) 0.3669(5) 0.4406(6) 0.0410(15) Uani 0.50 d P . .
H12D H 0.6478 0.3632 0.5155 0.050 Uiso 0.50 d PR . .
H12A H 0.5665 0.3223 0.4991 0.050 Uiso 0.50 d PR . .
C12A C 0.5016(7) 0.3562(6) 0.3078(7) 0.0521(17) Uani 0.50 d P . .
H12C H 0.5141 0.4403 0.2858 0.050 Uiso 0.50 d PR . .
H12B H 0.4719 0.2861 0.3113 0.050 Uiso 0.50 d PR . .
C13 C 0.3772(8) 0.3265(6) 0.3434(7) 0.0538(17) Uani 0.50 d P . .
H13D H 0.2979 0.3851 0.3261 0.050 Uiso 0.50 d PR . .
H13C H 0.3741 0.2443 0.3331 0.050 Uiso 0.50 d PR . .
C13A C 0.4517(9) 0.4486(6) 0.3915(9) 0.064(2) Uani 0.50 d P . .
H13A H 0.4960 0.4937 0.3491 0.050 Uiso 0.50 d PR . .
H13B H 0.4422 0.3343 0.4513 0.050 Uiso 0.50 d PR . .
C14 C 0.2453(11) 0.3735(7) 0.2482(10) 0.064(3) Uani 0.50 d P . .
H14A H 0.4170 0.4094 0.3281 0.050 Uiso 0.50 d P . .
H14B H 0.2623 0.4124 0.1988 0.050 Uiso 0.50 d P . .
H14E H 0.1987 0.3593 0.1328 0.050 Uiso 0.50 d P . .
C14A C 0.3101(12) 0.4166(8) 0.2891(12) 0.078(3) Uani 0.50 d P . .
H14C H 0.2559 0.4711 0.2733 0.050 Uiso 0.50 d PR . .
H14D H 0.3393 0.3666 0.2359 0.050 Uiso 0.50 d PR . .
H14F H 0.1449 0.3475 0.2825 0.050 Uiso 0.50 d PR . .
C15 C 0.8785(3) 0.2106(2) 0.3182(3) 0.0457(8) Uani 1 d . . .
H15B H 0.9060 0.2762 0.3570 0.046 Uiso 1 d R . .
H15A H 0.8764 0.2098 0.2257 0.044 Uiso 1 d R . .
C16 C 0.9830(3) 0.1346(2) 0.4104(3) 0.0349(6) Uani 1 d . . .
H16B H 0.9874 0.1374 0.5052 0.040 Uiso 1 d R . .
H16A H 0.9492 0.0684 0.3614 0.049 Uiso 1 d R . .
C17 C 1.1298(3) 0.1534(2) 0.4214(3) 0.0402(7) Uani 1 d . . .
H17B H 1.1616 0.2272 0.4584 0.047 Uiso 1 d R . .
H17A H 1.1241 0.1512 0.3231 0.060 Uiso 1 d R . .
C18 C 1.2381(3) 0.0829(2) 0.5199(4) 0.0488(8) Uani 1 d . . .
H18B H 1.2428 0.0926 0.6104 0.046 Uiso 1 d R . .
H18A H 1.1964 0.0032 0.4640 0.090 Uiso 1 d R . .
C19 C 1.3848(4) 0.1014(3) 0.5291(5) 0.0743(13) Uani 1 d . . .
H19C H 1.4250 0.1640 0.5707 0.080 Uiso 1 d R . .
H19B H 1.3833 0.0966 0.4182 0.090 Uiso 1 d R . .
H19A H 1.4596 0.0454 0.5808 0.130 Uiso 1 d R . .

loop_
_atom_site_aniso_label
_atom_site_aniso_U_11
_atom_site_aniso_U_22
_atom_site_aniso_U_33
_atom_site_aniso_U_23
_atom_site_aniso_U_13
_atom_site_aniso_U_12
Ni1 0.0531(4) 0.0207(3) 0.0302(3) -0.0002(2) -0.0101(2) -0.0019(2)
S1 0.0483(5) 0.0439(5) 0.0435(5) -0.0137(4) -0.0115(4) 0.0003(4)
S2 0.0608(5) 0.0303(4) 0.0334(4) -0.0021(3) -0.0032(4) -0.0071(3)
N1 0.0482(16) 0.0239(12) 0.0389(14) -0.0060(10) -0.0092(12) 0.0056(11)
C1 0.0508(19) 0.0214(13) 0.0380(16) 0.0024(12) -0.0086(14) 0.0027(12)
C10 0.0335(17) 0.0481(19) 0.064(2) -0.0280(17) -0.0128(15) 0.0095(14)
C11 0.045(4) 0.044(4) 0.045(4) -0.001(4) 0.010(4) -0.004(3)
C11A 0.028(3) 0.028(3) 0.026(3) 0.008(2) 0.017(3) 0.008(2)
C12 0.055(4) 0.045(3) 0.039(3) 0.010(3) 0.035(3) 0.027(3)
C12A 0.047(4) 0.049(4) 0.062(5) 0.005(3) 0.025(4) 0.001(3)
C13 0.054(4) 0.053(4) 0.049(4) 0.007(3) 0.016(3) 0.007(3)
C13A 0.069(5) 0.047(4) 0.103(7) 0.030(4) 0.062(5) 0.028(4)
C14 0.064(6) 0.061(6) 0.049(5) -0.006(4) 0.005(4) 0.013(4)
C14A 0.105(10) 0.053(6) 0.095(9) 0.022(6) 0.061(8) 0.027(6)
C15 0.054(2) 0.0220(13) 0.0387(17) -0.0026(12) -0.0031(14) -0.0051(13)
C16 0.0410(16) 0.0274(14) 0.0304(14) -0.0014(11) 0.0091(12) 0.0001(12)
C17 0.0526(19) 0.0302(14) 0.0417(16) -0.0056(13) 0.0236(15) -0.0101(13)
C18 0.0408(18) 0.0422(18) 0.071(2) -0.0008(16) 0.0310(17) -0.0005(14)
C19 0.056(2) 0.062(2) 0.127(4) -0.020(3) 0.060(3) -0.0104(19)

loop_
_geom_bond_atom_site_label_1
_geom_bond_atom_site_label_2
_geom_bond_distance
_geom_bond_site_symmetry_2
_geom_bond_publ_flag
Ni1 S2 2.1787(10) 3_655 ?
Ni1 S2 2.1787(10) . ?
Ni1 S1 2.1899(10) . ?
Ni1 S1 2.1899(10) 3_655 ?
S1 C1 1.698(4) . ?
S2 C1 1.704(4) . ?
N1 C1 1.315(4) . ?
N1 C10 1.454(5) . ?
N1 C15 1.454(4) . ?
C10 C11 1.482(8) . ?
C10 C11A 1.579(6) . ?
C11 C11A 0.833(7) . ?
C11 C12 1.105(9) . ?
C11 C12A 1.477(10) . ?
C11A C12A 1.099(8) . ?
C11A C12 1.549(7) . ?
C12 C12A 1.298(9) . ?
C12 C13A 1.489(8) . ?
C12 C13 1.821(10) . ?
C12A C13 1.546(10) . ?
C12A C13A 1.722(10) . ?
C13 C14A 1.383(12) . ?
C13 C14 1.462(12) . ?
C13 C13A 1.776(11) . ?
C13A C14A 1.483(14) . ?
C14 C14A 0.851(11) . ?
C15 C16 1.507(4) . ?
C16 C17 1.503(4) . ?
C17 C18 1.503(5) . ?
C18 C19 1.507(4) . ?
